data_7212884
loop_
_publ_author_name
'Fainerman-Melnikova, Marina'
'Clegg, Jack K.'
'Pakchung, Amalie A. H.'
'Jensen, Paul'
'Codd, Rachel'

_publ_section_title
;
 Structural diversity of complexes between Cu(ii) or Ni(ii) and endocyclic
 oxygen- or nitrogen-containing ligands: synthesis, X-ray structure
 determinations and circular dichroism spectra
;
_journal_issue 12
_journal_name_full CrystEngComm
_journal_page_first 4217
_journal_paper_doi 10.1039/c0ce00323a
_journal_volume 12
_journal_year 2010
_chemical_formula_moiety '2(C21 H18 Cu2 O17), 8(H2 O)'
_chemical_formula_sum 'C42 H52 Cu4 O42'
_chemical_formula_weight 1483.00
_chemical_name_systematic
;
?
;
_space_group_IT_number 15
_symmetry_cell_setting monoclinic
_symmetry_Int_Tables_number 15
_symmetry_space_group_name_Hall '-C 2yc'
_symmetry_space_group_name_H-M 'C 1 2/c 1'
_atom_sites_solution_hydrogens geom
_atom_sites_solution_primary direct
_atom_sites_solution_secondary difmap
_audit_creation_method SHELXL-97
_cell_angle_alpha 90.00
_cell_angle_beta 99.318(4)
_cell_angle_gamma 90.00
_cell_formula_units_Z 2
_cell_length_a 15.458(2)
_cell_length_b 15.890(2)
_cell_length_c 11.4300(10)
_cell_measurement_reflns_used 9168
_cell_measurement_temperature 150(2)
_cell_measurement_theta_max 30.00
_cell_measurement_theta_min 2.43
_cell_volume 2770.5(6)
_computing_cell_refinement 'SAINT (Bruker-Nonius, 2003)'
_computing_data_collection 'APEX (Bruker-Nonius, 2003)'
_computing_data_reduction 'SAINT (Bruker-Nonius, 2003), XPREP (Bruker-Nonius, 2003)'
_computing_molecular_graphics
;ORTEP-3 (Farrugia, 1997)
WINGX-32 (Farrugia, 1999)
;
_computing_publication_material 'enCIFer 1.1 (CCDC, 2005)'
_computing_structure_refinement 'SHELXL-97 (Sheldrick, 1997)'
_computing_structure_solution 'SIR97 (Altomare, et. al. 1999)'
_diffrn_ambient_temperature 150(2)
_diffrn_measured_fraction_theta_full 0.995
_diffrn_measured_fraction_theta_max 0.995
_diffrn_measurement_device_type APEXII-FR591
_diffrn_measurement_method \w+\f
_diffrn_radiation_monochromator graphite
_diffrn_radiation_source 'rotating anode'
_diffrn_radiation_type MoK\a
_diffrn_radiation_wavelength 0.71073
_diffrn_reflns_av_R_equivalents 0.0330
_diffrn_reflns_av_sigmaI/netI 0.0170
_diffrn_reflns_limit_h_max 21
_diffrn_reflns_limit_h_min -21
_diffrn_reflns_limit_k_max 22
_diffrn_reflns_limit_k_min -22
_diffrn_reflns_limit_l_max 16
_diffrn_reflns_limit_l_min -16
_diffrn_reflns_number 39772
_diffrn_reflns_theta_full 30.02
_diffrn_reflns_theta_max 30.02
_diffrn_reflns_theta_min 1.85
_diffrn_standards_decay_% 0
_diffrn_standards_interval_count 0
_diffrn_standards_interval_time 0
_diffrn_standards_number 0
_exptl_absorpt_coefficient_mu 1.632
_exptl_absorpt_correction_T_max 0.95274
_exptl_absorpt_correction_T_min 0.7590
_exptl_absorpt_correction_type numerical
_exptl_absorpt_process_details 'APEX (Bruker-Nonius, 2003)'
_exptl_crystal_colour green
_exptl_crystal_density_diffrn 1.778
_exptl_crystal_density_method 'not measured'
_exptl_crystal_description needle
_exptl_crystal_F_000 1512
_exptl_crystal_size_max 0.25
_exptl_crystal_size_mid 0.12
_exptl_crystal_size_min 0.03
_refine_diff_density_max 0.949
_refine_diff_density_min -0.918
_refine_diff_density_rms 0.078
_refine_ls_extinction_method none
_refine_ls_goodness_of_fit_ref 1.097
_refine_ls_hydrogen_treatment mixed
_refine_ls_matrix_type full
_refine_ls_number_parameters 234
_refine_ls_number_reflns 4043
_refine_ls_number_restraints 12
_refine_ls_restrained_S_all 1.095
_refine_ls_R_factor_all 0.0314
_refine_ls_R_factor_gt 0.0281
_refine_ls_shift/su_max 0.001
_refine_ls_shift/su_mean 0.000
_refine_ls_structure_factor_coef Fsqd
_refine_ls_weighting_details 'calc w=1/[\s^2^(Fo^2^)+(0.0307P)^2^+6.5393P] where P=(Fo^2^+2Fc^2^)/3'
_refine_ls_weighting_scheme calc
_refine_ls_wR_factor_gt 0.0725
_refine_ls_wR_factor_ref 0.0749
_reflns_number_gt 3720
_reflns_number_total 4043
_reflns_threshold_expression >2sigma(I)
_cod_data_source_file c0ce00323a.txt
_cod_data_source_block rc07pj2
_cod_original_sg_symbol_H-M C2/c
_cod_database_code 7212884

loop_
_symmetry_equiv_pos_as_xyz
'x, y, z'
'-x, y, -z+1/2'
'x+1/2, y+1/2, z'
'-x+1/2, y+1/2, -z+1/2'
'-x, -y, -z'
'x, -y, z-1/2'
'-x+1/2, -y+1/2, -z'
'x+1/2, -y+1/2, z-1/2'

loop_
_atom_site_label
_atom_site_type_symbol
_atom_site_fract_x
_atom_site_fract_y
_atom_site_fract_z
_atom_site_U_iso_or_equiv
_atom_site_adp_type
_atom_site_occupancy
_atom_site_symmetry_multiplicity
_atom_site_calc_flag
_atom_site_refinement_flags
_atom_site_disorder_assembly
_atom_site_disorder_group
C1 C 0.30916(10) 0.23718(10) 0.30618(13) 0.0131(3) Uani 1 1 d . . .
C2 C 0.34416(10) 0.23552(11) 0.19141(14) 0.0139(3) Uani 1 1 d . . .
C3 C 0.33016(11) 0.16985(11) 0.00619(14) 0.0148(3) Uani 1 1 d . . .
C4 C 0.38413(12) 0.22420(12) -0.03324(15) 0.0188(3) Uani 1 1 d . . .
H4 H 0.3936 0.2198 -0.1131 0.023 Uiso 1 1 calc R . .
C5 C 0.43048(12) 0.29207(13) 0.04343(16) 0.0209(3) Uani 1 1 d . . .
H5A H 0.4192 0.3473 0.0037 0.025 Uiso 1 1 calc R . .
H5B H 0.4945 0.2817 0.0560 0.025 Uiso 1 1 calc R . .
C6 C 0.39858(11) 0.29342(12) 0.16077(15) 0.0171(3) Uani 1 1 d . . .
H6 H 0.4180 0.3373 0.2152 0.021 Uiso 1 1 calc R . .
C7 C 0.28045(11) 0.10314(11) -0.06666(14) 0.0153(3) Uani 1 1 d . . .
C8 C 0.37021(10) 0.15669(10) 0.60574(13) 0.0116(3) Uani 1 1 d . . .
C9 C 0.43820(10) 0.10146(10) 0.67600(13) 0.0126(3) Uani 1 1 d . . .
C10 C 0.43606(12) 0.01821(11) 0.67108(17) 0.0205(3) Uani 1 1 d . . .
H10 H 0.3922 -0.0081 0.6152 0.025 Uiso 1 1 calc R . .
C11 C 0.5000 -0.03628(17) 0.7500 0.0327(7) Uani 1 2 d S . .
H11A H 0.4682 -0.0728 0.7989 0.039 Uiso 0.50 1 calc PR . .
H11B H 0.5318 -0.0728 0.7011 0.039 Uiso 0.50 1 calc PR . .
O1 O 0.25434(8) 0.18099(8) 0.32273(11) 0.0171(2) Uani 1 1 d . . .
O2 O 0.33680(8) 0.29507(8) 0.37746(10) 0.0170(2) Uani 1 1 d . . .
O3 O 0.31128(9) 0.16848(8) 0.12077(10) 0.0172(2) Uani 1 1 d . . .
O4 O 0.22958(9) 0.05636(8) -0.02663(11) 0.0194(2) Uani 1 1 d . . .
O5 O 0.29635(9) 0.09999(9) -0.17568(11) 0.0225(3) Uani 1 1 d D . .
H1O H 0.2656(14) 0.0606(11) -0.209(2) 0.027 Uiso 1 1 d D . .
O6 O 0.30313(7) 0.12036(8) 0.55062(11) 0.0157(2) Uani 1 1 d . . .
O7 O 0.38470(8) 0.23472(8) 0.60903(11) 0.0159(2) Uani 1 1 d . . .
O8 O 0.5000 0.14811(10) 0.7500 0.0144(3) Uani 1 2 d S . .
O9 O 0.11714(8) 0.07755(8) 0.42600(12) 0.0208(3) Uani 1 1 d D . .
H2O H 0.0905(15) 0.0746(17) 0.4873(14) 0.031 Uiso 1 1 d D . .
H3O H 0.1482(14) 0.0320(9) 0.425(2) 0.031 Uiso 1 1 d D . .
O10 O 0.21409(9) 0.02506(9) 0.21087(11) 0.0215(3) Uani 1 1 d D . .
H4O H 0.2217(17) 0.0282(17) 0.1372(7) 0.032 Uiso 1 1 d D . .
H5O H 0.2268(17) 0.0736(8) 0.244(2) 0.032 Uiso 1 1 d D . .
O11 O 0.0000 0.1433(3) 0.2500 0.0265(8) Uiso 0.50 2 d SPD A 1
H6O H 0.037(3) 0.1235(11) 0.207(5) 0.040 Uiso 0.25 1 d PD B 1
H7O H 0.0000 0.1981(3) 0.2500 0.040 Uiso 0.50 2 d SPD C 1
O11A O 0.0261(4) 0.1459(4) 0.2202(6) 0.0265(8) Uiso 0.25 1 d PD . 2
H6O1 H -0.016(5) 0.115(6) 0.183(9) 0.040 Uiso 0.25 1 d PD D 2
H7O1 H 0.0000 0.1874(6) 0.2500 0.040 Uiso 0.50 2 d SPD E 2
O12 O 0.0417(2) 0.0324(2) 0.6249(4) 0.0429(9) Uani 0.50 1 d PD . .
H8O H 0.013(4) -0.010(3) 0.591(6) 0.064 Uiso 0.50 1 d PD . .
H9O H 0.085(3) 0.015(4) 0.677(5) 0.064 Uiso 0.50 1 d PD . .
Cu1 Cu 0.201724(12) 0.183680(12) 0.469601(15) 0.01009(6) Uani 1 1 d . . .

loop_
_atom_site_aniso_label
_atom_site_aniso_U_11
_atom_site_aniso_U_22
_atom_site_aniso_U_33
_atom_site_aniso_U_23
_atom_site_aniso_U_13
_atom_site_aniso_U_12
C1 0.0123(7) 0.0170(7) 0.0095(6) 0.0009(5) 0.0007(5) 0.0031(5)
C2 0.0142(7) 0.0174(7) 0.0099(6) -0.0016(5) 0.0017(5) 0.0013(6)
C3 0.0175(7) 0.0182(8) 0.0091(6) -0.0010(5) 0.0029(5) 0.0028(6)
C4 0.0193(8) 0.0249(9) 0.0135(7) -0.0018(6) 0.0068(6) -0.0003(7)
C5 0.0205(8) 0.0268(9) 0.0171(8) -0.0019(7) 0.0087(6) -0.0057(7)
C6 0.0155(7) 0.0224(8) 0.0137(7) -0.0028(6) 0.0031(6) -0.0018(6)
C7 0.0190(7) 0.0170(7) 0.0097(6) 0.0004(5) 0.0021(5) 0.0037(6)
C8 0.0100(6) 0.0160(7) 0.0086(6) -0.0004(5) 0.0008(5) 0.0002(5)
C9 0.0098(6) 0.0163(7) 0.0106(6) -0.0005(5) -0.0022(5) -0.0009(5)
C10 0.0163(7) 0.0165(8) 0.0249(8) -0.0022(6) -0.0084(6) 0.0002(6)
C11 0.0284(14) 0.0136(12) 0.0472(18) 0.000 -0.0212(13) 0.000
O1 0.0202(6) 0.0211(6) 0.0107(5) -0.0017(4) 0.0049(4) -0.0037(5)
O2 0.0179(6) 0.0227(6) 0.0106(5) -0.0036(4) 0.0031(4) -0.0030(5)
O3 0.0256(6) 0.0178(6) 0.0092(5) -0.0021(4) 0.0062(4) -0.0047(5)
O4 0.0270(6) 0.0184(6) 0.0125(5) -0.0002(4) 0.0028(5) -0.0041(5)
O5 0.0299(7) 0.0275(7) 0.0117(6) -0.0053(5) 0.0084(5) -0.0058(6)
O6 0.0120(5) 0.0168(6) 0.0159(5) -0.0004(4) -0.0052(4) 0.0002(4)
O7 0.0133(5) 0.0148(5) 0.0173(5) 0.0022(4) -0.0044(4) -0.0001(4)
O8 0.0121(7) 0.0135(8) 0.0145(7) 0.000 -0.0070(6) 0.000
O9 0.0156(6) 0.0175(6) 0.0275(7) 0.0029(5) -0.0014(5) -0.0028(5)
O10 0.0313(7) 0.0219(6) 0.0120(6) 0.0008(5) 0.0055(5) -0.0015(5)
O12 0.0173(14) 0.0333(18) 0.081(3) 0.0268(18) 0.0151(16) 0.0029(12)
Cu1 0.00916(9) 0.01319(10) 0.00718(9) -0.00032(6) -0.00091(6) -0.00060(6)

loop_
_atom_type_symbol
_atom_type_description
_atom_type_scat_dispersion_real
_atom_type_scat_dispersion_imag
_atom_type_scat_source
C C 0.0033 0.0016 'International Tables Vol C Tables 4.2.6.8 and 6.1.1.4'
H H 0.0000 0.0000 'International Tables Vol C Tables 4.2.6.8 and 6.1.1.4'
O O 0.0106 0.0060 'International Tables Vol C Tables 4.2.6.8 and 6.1.1.4'
Cu Cu 0.3201 1.2651 'International Tables Vol C Tables 4.2.6.8 and 6.1.1.4'

loop_
_geom_angle_atom_site_label_1
_geom_angle_atom_site_label_2
_geom_angle_atom_site_label_3
_geom_angle
_geom_angle_site_symmetry_1
_geom_angle_site_symmetry_3
O2 C1 O1 125.79(15) . .
O2 C1 C2 116.58(14) . .
O1 C1 C2 117.63(14) . .
C6 C2 O3 124.54(15) . .
C6 C2 C1 123.47(15) . .
O3 C2 C1 111.97(14) . .
C4 C3 O3 124.73(15) . .
C4 C3 C7 124.79(15) . .
O3 C3 C7 110.48(14) . .
C3 C4 C5 122.47(15) . .
C3 C4 H4 118.8 . .
C5 C4 H4 118.8 . .
C4 C5 C6 109.73(15) . .
C4 C5 H5A 109.7 . .
C6 C5 H5A 109.7 . .
C4 C5 H5B 109.7 . .
C6 C5 H5B 109.7 . .
H5A C5 H5B 108.2 . .
C2 C6 C5 122.54(16) . .
C2 C6 H6 118.7 . .
C5 C6 H6 118.7 . .
O4 C7 O5 124.31(16) . .
O4 C7 C3 122.01(14) . .
O5 C7 C3 113.68(15) . .
O7 C8 O6 126.36(15) . .
O7 C8 C9 117.05(13) . .
O6 C8 C9 116.59(14) . .
C10 C9 O8 124.82(15) . .
C10 C9 C8 123.49(14) . .
O8 C9 C8 111.62(14) . .
C9 C10 C11 122.78(17) . .
C9 C10 H10 118.6 . .
C11 C10 H10 118.6 . .
C10 C11 C10 109.5(2) 2_656 .
C10 C11 H11A 109.8 2_656 .
C10 C11 H11A 109.8 . .
C10 C11 H11B 109.8 2_656 .
C10 C11 H11B 109.8 . .
H11A C11 H11B 108.2 . .
C1 O1 Cu1 119.21(11) . .
C1 O2 Cu1 125.60(11) . 7_556
C2 O3 C3 115.19(13) . .
C7 O5 H1O 106.4(18) . .
C8 O6 Cu1 121.97(11) . .
C8 O7 Cu1 122.00(10) . 7_556
C9 O8 C9 115.24(18) . 2_656
Cu1 O9 H2O 101.9(18) . .
Cu1 O9 H3O 110.0(17) . .
H2O O9 H3O 108(2) . .
H4O O10 H5O 109(2) . .
H6O O11 H7O 111.2(12) . .
H6O O11 H6O1 56(7) . .
H7O O11 H6O1 120(7) . .
H6O O11 H7O1 111.2(12) . .
H6O1 O11 H7O1 120(7) . .
O11A O11A H6O 124(2) 2 .
O11A O11A H7O 55.5(4) 2 .
H6O O11A H7O 180(9) . .
O11A O11A H6O1 76(8) 2 .
H6O O11A H6O1 71(10) . .
H7O O11A H6O1 109(8) . .
O11A O11A H7O1 49.2(6) 2 .
H6O O11A H7O1 173(3) . .
H6O1 O11A H7O1 105(8) . .
H8O O12 H9O 111(7) . .
O6 Cu1 O2 90.13(5) . 7_556
O6 Cu1 O7 169.22(5) . 7_556
O2 Cu1 O7 90.68(5) 7_556 7_556
O6 Cu1 O1 89.01(5) . .
O2 Cu1 O1 169.35(5) 7_556 .
O7 Cu1 O1 88.21(5) 7_556 .
O6 Cu1 O9 96.71(5) . .
O2 Cu1 O9 94.63(5) 7_556 .
O7 Cu1 O9 93.94(5) 7_556 .
O1 Cu1 O9 96.02(5) . .
O6 Cu1 Cu1 84.83(4) . 7_556
O2 Cu1 Cu1 82.36(4) 7_556 7_556
O7 Cu1 Cu1 84.63(4) 7_556 7_556
O1 Cu1 Cu1 86.99(4) . 7_556
O9 Cu1 Cu1 176.64(4) . 7_556

loop_
_geom_bond_atom_site_label_1
_geom_bond_atom_site_label_2
_geom_bond_distance
_geom_bond_site_symmetry_2
C1 O2 1.257(2) .
C1 O1 1.266(2) .
C1 C2 1.498(2) .
C2 C6 1.331(2) .
C2 O3 1.383(2) .
C3 C4 1.329(2) .
C3 O3 1.3873(19) .
C3 C7 1.483(2) .
C4 C5 1.497(3) .
C4 H4 0.9500 .
C5 C6 1.502(2) .
C5 H5A 0.9900 .
C5 H5B 0.9900 .
C6 H6 0.9500 .
C7 O4 1.223(2) .
C7 O5 1.3095(19) .
C8 O7 1.259(2) .
C8 O6 1.2625(19) .
C8 C9 1.499(2) .
C9 C10 1.324(2) .
C9 O8 1.3842(17) .
C10 C11 1.501(2) .
C10 H10 0.9500 .
C11 C10 1.501(2) 2_656
C11 H11A 0.9900 .
C11 H11B 0.9900 .
O1 Cu1 1.9808(12) .
O2 Cu1 1.9651(12) 7_556
O5 H1O 0.839(19) .
O6 Cu1 1.9639(12) .
O7 Cu1 1.9711(12) 7_556
O8 C9 1.3842(17) 2_656
O9 Cu1 2.1426(13) .
O9 H2O 0.870(17) .
O9 H3O 0.870(11) .
O10 H4O 0.870(11) .
O10 H5O 0.868(16) .
O11 H6O 0.870(1) .
O11 H7O 0.870(1) .
O11 H6O1 0.89(7) .
O11 H7O1 0.700(11) .
O11A O11A 1.138(13) 2
O11A H6O 0.431(13) .
O11A H7O 1.005(9) .
O11A H6O1 0.870(1) .
O11A H7O1 0.870(1) .
O12 H8O 0.8698(10) .
O12 H9O 0.8698(10) .
Cu1 O2 1.9651(12) 7_556
Cu1 O7 1.9711(12) 7_556
Cu1 Cu1 2.6109(4) 7_556

loop_
_geom_hbond_atom_site_label_D
_geom_hbond_atom_site_label_H
_geom_hbond_atom_site_label_A
_geom_hbond_distance_DH
_geom_hbond_distance_HA
_geom_hbond_distance_DA
_geom_hbond_angle_DHA
_geom_hbond_site_symmetry_A
O5 H1O O10 0.839(19) 1.76(2) 2.5909(19) 172(3) 6
O9 H2O O12 0.870(19) 1.968(9) 2.811(4) 163(3) .
O9 H3O O4 0.870(13) 1.907(9) 2.7454(18) 161(3) 6_556
O10 H4O O4 0.870(13) 1.949(6) 2.8079(17) 169(3) .
O10 H5O O1 0.868(16) 1.944(16) 2.8113(19) 179(3) .
O10 H5O O3 0.868(16) 2.56(2) 3.0021(19) 112(2) .
O11 H7O O7 0.870(1) 2.446(2) 2.932(3) 115.88(11) 7_556
O11 H7O O7 0.870(1) 2.446(2) 2.932(3) 115.88(11) 8_455
O11 H7O O8 0.870(1) 2.444(5) 3.314(5) 180.000(1) 7_556
O11A H6O1 O9 0.870(1) 1.93(3) 2.771(6) 163(11) 2
O11A H6O1 O12 0.870(1) 2.63(11) 3.059(7) 112(9) 6
O11A H7O1 O7 0.870(1) 2.525(4) 3.015(6) 116.4(4) 8_455
O11A H7O1 O8 0.870(1) 2.614(9) 3.322(7) 139.2(6) 7_556
O12 H8O O9 0.8698(10) 2.25(4) 2.993(4) 143(6) 5_556
O12 H8O O12 0.8698(10) 2.50(6) 3.111(10) 128(6) 5_556
O12 H9O O10 0.8698(10) 2.07(4) 2.838(4) 147(6) 6_556

loop_
_geom_torsion_atom_site_label_1
_geom_torsion_atom_site_label_2
_geom_torsion_atom_site_label_3
_geom_torsion_atom_site_label_4
_geom_torsion
_geom_torsion_site_symmetry_4
O2 C1 C2 C6 -3.1(2) .
O1 C1 C2 C6 176.48(16) .
O2 C1 C2 O3 178.61(14) .
O1 C1 C2 O3 -1.8(2) .
O3 C3 C4 C5 -0.8(3) .
C7 C3 C4 C5 178.02(16) .
C3 C4 C5 C6 -6.2(3) .
O3 C2 C6 C5 0.2(3) .
C1 C2 C6 C5 -177.90(16) .
C4 C5 C6 C2 6.5(2) .
C4 C3 C7 O4 -177.77(17) .
O3 C3 C7 O4 1.2(2) .
C4 C3 C7 O5 2.1(3) .
O3 C3 C7 O5 -178.93(14) .
O7 C8 C9 C10 -172.80(17) .
O6 C8 C9 C10 8.4(2) .
O7 C8 C9 O8 10.24(19) .
O6 C8 C9 O8 -168.54(12) .
O8 C9 C10 C11 2.2(3) .
C8 C9 C10 C11 -174.32(13) .
C9 C10 C11 C10 -1.07(13) 2_656
O2 C1 O1 Cu1 2.5(2) .
C2 C1 O1 Cu1 -177.05(10) .
O1 C1 O2 Cu1 -2.8(2) 7_556
C2 C1 O2 Cu1 176.76(10) 7_556
C6 C2 O3 C3 -7.6(2) .
C1 C2 O3 C3 170.70(13) .
C4 C3 O3 C2 7.9(2) .
C7 C3 O3 C2 -171.06(14) .
O7 C8 O6 Cu1 -5.9(2) .
C9 C8 O6 Cu1 172.75(10) .
O6 C8 O7 Cu1 2.8(2) 7_556
C9 C8 O7 Cu1 -175.80(10) 7_556
C10 C9 O8 C9 -1.14(14) 2_656
C8 C9 O8 C9 175.77(15) 2_656
C8 O6 Cu1 O2 -77.69(12) 7_556
C8 O6 Cu1 O7 16.6(3) 7_556
C8 O6 Cu1 O1 91.70(12) .
C8 O6 Cu1 O9 -172.36(12) .
C8 O6 Cu1 Cu1 4.63(12) 7_556
C1 O1 Cu1 O6 -85.90(13) .
C1 O1 Cu1 O2 -0.5(4) 7_556
C1 O1 Cu1 O7 83.68(13) 7_556
C1 O1 Cu1 O9 177.45(12) .
C1 O1 Cu1 Cu1 -1.03(12) 7_556
